data_7121913
loop_
_publ_author_name
'Li, Hai-Jun'
'Mellerup, Soren K.'
'Wang, Xiang'
'Wang, Suning'

_publ_section_title
;
 Transforming benzylideneamine N,C-chelate boron compounds to
 BN-cycloocta-/cyclohepta-trienes bearing a tetrasubstituted B[double
 bond, length as m-dash]N unit via photoisomerization.
;
_journal_issue 59
_journal_name_full 'Chemical communications (Cambridge, England)'
_journal_page_first 8245
_journal_page_last 8248
_journal_paper_doi 10.1039/c8cc04535f
_journal_volume 54
_journal_year 2018
_chemical_formula_sum 'C28 H34 B N'
_chemical_formula_weight 395.37
_space_group_crystal_system monoclinic
_space_group_IT_number 14
_space_group_name_Hall '-P 2ybc'
_space_group_name_H-M_alt 'P 1 21/c 1'
_symmetry_space_group_name_Hall '-P 2ybc'
_symmetry_space_group_name_H-M 'P 1 21/c 1'
_atom_sites_solution_hydrogens geom
_audit_creation_method SHELXL-2014/7
_audit_update_record
;
2018-06-06 deposited with the CCDC.
2018-07-03 downloaded from the CCDC.
;
_cell_angle_alpha 90
_cell_angle_beta 100.2570(10)
_cell_angle_gamma 90
_cell_formula_units_Z 4
_cell_length_a 8.4716(3)
_cell_length_b 27.7566(10)
_cell_length_c 11.7695(4)
_cell_measurement_reflns_used 4934
_cell_measurement_temperature 180(2)
_cell_measurement_theta_max 25.91
_cell_measurement_theta_min 2.29
_cell_volume 2723.29(17)
_computing_cell_refinement 'Bruker SAINT'
_computing_data_collection 'Bruker APEX2'
_computing_data_reduction 'Bruker SAINT'
_computing_molecular_graphics 'Bruker SHELXTL'
_computing_publication_material 'Bruker SHELXTL'
_computing_structure_refinement 'SHELXL-2014/7 (Sheldrick, 2014)'
_computing_structure_solution 'SHELXS-97 (Sheldrick 2008)'
_diffrn_ambient_temperature 180(2)
_diffrn_measured_fraction_theta_full 0.999
_diffrn_measured_fraction_theta_max 0.997
_diffrn_measurement_device_type 'Bruker APEX-II CCD'
_diffrn_measurement_method '\f and \w scans'
_diffrn_radiation_type MoK\a
_diffrn_radiation_wavelength 0.71073
_diffrn_reflns_av_R_equivalents 0.0765
_diffrn_reflns_av_unetI/netI 0.0523
_diffrn_reflns_Laue_measured_fraction_full 0.999
_diffrn_reflns_Laue_measured_fraction_max 0.997
_diffrn_reflns_limit_h_max 10
_diffrn_reflns_limit_h_min -10
_diffrn_reflns_limit_k_max 35
_diffrn_reflns_limit_k_min -35
_diffrn_reflns_limit_l_max 15
_diffrn_reflns_limit_l_min -15
_diffrn_reflns_number 40531
_diffrn_reflns_point_group_measured_fraction_full 0.999
_diffrn_reflns_point_group_measured_fraction_max 0.997
_diffrn_reflns_theta_full 25.242
_diffrn_reflns_theta_max 27.359
_diffrn_reflns_theta_min 2.443
_exptl_absorpt_coefficient_mu 0.054
_exptl_absorpt_correction_T_max 0.745
_exptl_absorpt_correction_T_min 0.685
_exptl_absorpt_correction_type multi-scan
_exptl_crystal_colour Colorless
_exptl_crystal_density_diffrn 0.964
_exptl_crystal_description Block
_exptl_crystal_F_000 856
_exptl_crystal_size_max 0.120
_exptl_crystal_size_mid 0.100
_exptl_crystal_size_min 0.050
_platon_squeeze_details ' A disordered hexane solvent molecule was removed '
_refine_diff_density_max 0.230
_refine_diff_density_min -0.227
_refine_diff_density_rms 0.055
_refine_ls_extinction_method none
_refine_ls_goodness_of_fit_ref 1.066
_refine_ls_hydrogen_treatment constr
_refine_ls_matrix_type full
_refine_ls_number_parameters 279
_refine_ls_number_reflns 6147
_refine_ls_number_restraints 0
_refine_ls_restrained_S_all 1.066
_refine_ls_R_factor_all 0.1100
_refine_ls_R_factor_gt 0.0693
_refine_ls_shift/su_max 0.002
_refine_ls_shift/su_mean 0.000
_refine_ls_structure_factor_coef Fsqd
_refine_ls_weighting_details 'w=1/[\s^2^(Fo^2^)+(0.0900P)^2^+0.3000P] where P=(Fo^2^+2Fc^2^)/3'
_refine_ls_weighting_scheme calc
_refine_ls_wR_factor_gt 0.1702
_refine_ls_wR_factor_ref 0.1921
_reflns_Friedel_coverage 0.000
_reflns_number_gt 3966
_reflns_number_total 6147
_reflns_threshold_expression 'I > 2\s(I)'
_cod_data_source_file c8cc04535f2.cif
_cod_data_source_block hl20-sr
_cod_depositor_comments
;
The following automatic conversions were performed:

'_exptl_absorpt_correction_type' value 'Multi-scan' changed to
'multi-scan' according to
/home/data/users/saulius/crontab/automatic-downloads/rss-feeds/RSC/lib/dictionaries/cif_core.dic
dictionary named 'cif_core.dic' version 2.4.2 from 2011-04-26.

Automatic conversion script
Id: cif_fix_values 4973 2017-02-22 13:04:09Z antanas 

 Adding full bibliography for 7121913--7121916.cif.
;
_cod_database_code 7121913
_shelx_shelxl_version_number 2014/7
_shelx_space_group_comment
; 
The symmetry employed for this shelxl refinement is uniquely defined 
by the following loop, which should always be used as a source of 
symmetry information in preference to the above space-group names. 
They are only intended as comments. 
;
_shelx_estimated_absorpt_t_min 0.994
_shelx_estimated_absorpt_t_max 0.997

loop_
_space_group_symop_operation_xyz
'x, y, z'
'-x, y+1/2, -z+1/2'
'-x, -y, -z'
'x, -y-1/2, z-1/2'

loop_
_atom_site_label
_atom_site_type_symbol
_atom_site_fract_x
_atom_site_fract_y
_atom_site_fract_z
_atom_site_U_iso_or_equiv
_atom_site_adp_type
_atom_site_occupancy
_atom_site_site_symmetry_order
_atom_site_calc_flag
_atom_site_refinement_flags_posn
_atom_site_refinement_flags_adp
B1 B 0.3657(3) 0.65872(8) 0.5777(2) 0.0339(5) Uani 1 1 d . .
N1 N 0.43960(19) 0.68068(6) 0.70665(14) 0.0364(4) Uani 1 1 d . .
C1 C 0.2510(2) 0.70484(7) 0.53625(18) 0.0368(5) Uani 1 1 d . .
C2 C 0.1555(2) 0.71790(8) 0.4319(2) 0.0441(5) Uani 1 1 d . .
H2 H 0.1384 0.6956 0.3697 0.053 Uiso 1 1 calc R U
C3 C 0.0850(3) 0.76308(8) 0.4178(2) 0.0524(6) Uani 1 1 d . .
H3 H 0.0191 0.7710 0.3462 0.063 Uiso 1 1 calc R U
C4 C 0.1083(3) 0.79691(8) 0.5054(3) 0.0596(7) Uani 1 1 d . .
H4 H 0.0565 0.8273 0.4944 0.072 Uiso 1 1 calc R U
C5 C 0.2061(3) 0.78642(8) 0.6080(2) 0.0541(6) Uani 1 1 d . .
H5 H 0.2263 0.8097 0.6679 0.065 Uiso 1 1 calc R U
C6 C 0.2759(3) 0.74055(7) 0.62264(19) 0.0418(5) Uani 1 1 d . .
C7 C 0.3811(3) 0.72263(7) 0.72197(19) 0.0424(5) Uani 1 1 d . .
H7 H 0.4056 0.7399 0.7926 0.051 Uiso 1 1 calc R U
C8 C 0.5328(3) 0.65376(8) 0.80577(18) 0.0436(5) Uani 1 1 d . .
H8 H 0.5839 0.6256 0.7737 0.052 Uiso 1 1 calc R U
C9 C 0.6652(4) 0.68341(12) 0.8754(2) 0.0852(10) Uani 1 1 d . .
H9A H 0.7234 0.7006 0.8230 0.128 Uiso 1 1 calc R U
H9B H 0.7393 0.6621 0.9256 0.128 Uiso 1 1 calc R U
H9C H 0.6187 0.7067 0.9227 0.128 Uiso 1 1 calc R U
C10 C 0.4229(3) 0.63434(11) 0.8829(2) 0.0745(8) Uani 1 1 d . .
H10A H 0.3379 0.6151 0.8368 0.112 Uiso 1 1 calc R U
H10B H 0.3749 0.6612 0.9187 0.112 Uiso 1 1 calc R U
H10C H 0.4846 0.6141 0.9432 0.112 Uiso 1 1 calc R U
C11 C 0.3016(2) 0.60528(7) 0.60660(17) 0.0344(4) Uani 1 1 d . .
C12 C 0.1445(2) 0.59722(7) 0.62709(18) 0.0392(5) Uani 1 1 d . .
C13 C 0.0910(3) 0.55141(8) 0.6465(2) 0.0477(5) Uani 1 1 d . .
H13 H -0.0164 0.5473 0.6579 0.057 Uiso 1 1 calc R U
C14 C 0.1892(3) 0.51114(8) 0.6499(2) 0.0488(6) Uani 1 1 d . .
C15 C 0.3458(3) 0.51902(7) 0.63701(18) 0.0451(5) Uani 1 1 d . .
H15 H 0.4173 0.4924 0.6434 0.054 Uiso 1 1 calc R U
C16 C 0.4035(2) 0.56453(7) 0.61493(17) 0.0389(5) Uani 1 1 d . .
C17 C 0.0269(3) 0.63809(8) 0.6312(2) 0.0560(6) Uani 1 1 d . .
H17A H -0.0051 0.6517 0.5537 0.084 Uiso 1 1 calc R U
H17B H 0.0779 0.6632 0.6840 0.084 Uiso 1 1 calc R U
H17C H -0.0681 0.6258 0.6587 0.084 Uiso 1 1 calc R U
C18 C 0.1277(4) 0.46127(8) 0.6677(3) 0.0727(8) Uani 1 1 d . .
H18A H 0.0103 0.4611 0.6483 0.109 Uiso 1 1 calc R U
H18B H 0.1614 0.4518 0.7487 0.109 Uiso 1 1 calc R U
H18C H 0.1715 0.4384 0.6179 0.109 Uiso 1 1 calc R U
C19 C 0.5777(3) 0.56587(8) 0.6003(2) 0.0475(5) Uani 1 1 d . .
H19A H 0.5842 0.5612 0.5187 0.071 Uiso 1 1 calc R U
H19B H 0.6372 0.5402 0.6464 0.071 Uiso 1 1 calc R U
H19C H 0.6244 0.5972 0.6261 0.071 Uiso 1 1 calc R U
C20 C 0.4819(2) 0.65856(6) 0.47820(16) 0.0327(4) Uani 1 1 d . .
C21 C 0.4271(2) 0.63308(7) 0.37413(17) 0.0394(5) Uani 1 1 d . .
C22 C 0.5165(3) 0.63319(8) 0.28533(18) 0.0452(5) Uani 1 1 d . .
H22 H 0.4769 0.6156 0.2169 0.054 Uiso 1 1 calc R U
C23 C 0.6598(3) 0.65767(7) 0.29229(18) 0.0424(5) Uani 1 1 d . .
C24 C 0.7095(2) 0.68414(7) 0.39103(18) 0.0401(5) Uani 1 1 d . .
H24 H 0.8055 0.7024 0.3973 0.048 Uiso 1 1 calc R U
C25 C 0.6247(2) 0.68535(7) 0.48224(17) 0.0346(4) Uani 1 1 d . .
C26 C 0.2740(3) 0.60374(8) 0.3519(2) 0.0508(6) Uani 1 1 d . .
H26A H 0.2327 0.6026 0.2687 0.076 Uiso 1 1 calc R U
H26B H 0.1940 0.6187 0.3913 0.076 Uiso 1 1 calc R U
H26C H 0.2963 0.5709 0.3812 0.076 Uiso 1 1 calc R U
C27 C 0.7581(3) 0.65570(9) 0.1975(2) 0.0599(7) Uani 1 1 d . .
H27A H 0.7066 0.6340 0.1363 0.090 Uiso 1 1 calc R U
H27B H 0.8659 0.6438 0.2290 0.090 Uiso 1 1 calc R U
H27C H 0.7659 0.6881 0.1657 0.090 Uiso 1 1 calc R U
C28 C 0.6954(3) 0.71627(8) 0.58380(19) 0.0446(5) Uani 1 1 d . .
H28A H 0.7934 0.7317 0.5684 0.067 Uiso 1 1 calc R U
H28B H 0.7211 0.6962 0.6531 0.067 Uiso 1 1 calc R U
H28C H 0.6176 0.7410 0.5960 0.067 Uiso 1 1 calc R U

loop_
_atom_site_aniso_label
_atom_site_aniso_U_11
_atom_site_aniso_U_22
_atom_site_aniso_U_33
_atom_site_aniso_U_23
_atom_site_aniso_U_13
_atom_site_aniso_U_12
B1 0.0324(11) 0.0337(11) 0.0358(12) -0.0036(9) 0.0068(9) -0.0024(9)
N1 0.0393(9) 0.0358(9) 0.0358(9) -0.0030(7) 0.0115(7) -0.0029(7)
C1 0.0305(10) 0.0383(10) 0.0438(11) 0.0042(9) 0.0126(9) -0.0025(8)
C2 0.0363(11) 0.0466(12) 0.0506(13) 0.0070(10) 0.0111(10) -0.0032(9)
C3 0.0392(12) 0.0535(14) 0.0653(16) 0.0236(12) 0.0113(11) 0.0018(10)
C4 0.0526(15) 0.0399(12) 0.090(2) 0.0139(13) 0.0216(14) 0.0046(11)
C5 0.0599(15) 0.0375(12) 0.0691(17) -0.0026(11) 0.0232(13) 0.0024(10)
C6 0.0453(12) 0.0335(10) 0.0503(13) 0.0008(9) 0.0184(10) 0.0005(9)
C7 0.0497(13) 0.0366(11) 0.0443(12) -0.0086(9) 0.0179(10) -0.0033(9)
C8 0.0472(13) 0.0476(12) 0.0351(11) -0.0040(9) 0.0051(10) 0.0007(10)
C9 0.087(2) 0.113(2) 0.0455(15) 0.0157(15) -0.0150(14) -0.0455(19)
C10 0.0667(18) 0.099(2) 0.0575(17) 0.0297(15) 0.0111(14) -0.0101(16)
C11 0.0342(10) 0.0342(10) 0.0352(10) -0.0041(8) 0.0071(8) -0.0027(8)
C12 0.0354(11) 0.0385(11) 0.0436(12) 0.0043(9) 0.0070(9) -0.0022(9)
C13 0.0411(12) 0.0479(12) 0.0540(14) 0.0073(10) 0.0083(10) -0.0091(10)
C14 0.0586(15) 0.0374(11) 0.0488(13) 0.0035(10) 0.0052(11) -0.0082(10)
C15 0.0561(14) 0.0340(11) 0.0443(12) -0.0016(9) 0.0067(10) 0.0042(10)
C16 0.0399(11) 0.0390(11) 0.0377(11) -0.0053(9) 0.0066(9) 0.0006(9)
C17 0.0380(12) 0.0519(14) 0.0825(18) 0.0150(12) 0.0228(12) 0.0030(10)
C18 0.084(2) 0.0415(13) 0.093(2) 0.0099(14) 0.0177(17) -0.0160(13)
C19 0.0435(13) 0.0449(12) 0.0556(14) -0.0035(10) 0.0135(11) 0.0103(10)
C20 0.0321(10) 0.0317(10) 0.0338(10) 0.0012(8) 0.0044(8) 0.0009(8)
C21 0.0411(12) 0.0402(11) 0.0366(11) -0.0010(9) 0.0058(9) -0.0026(9)
C22 0.0573(14) 0.0456(12) 0.0326(11) 0.0000(9) 0.0079(10) 0.0057(10)
C23 0.0495(13) 0.0415(11) 0.0388(12) 0.0095(9) 0.0146(10) 0.0087(9)
C24 0.0369(11) 0.0398(11) 0.0454(12) 0.0097(9) 0.0117(9) 0.0023(9)
C25 0.0331(10) 0.0332(10) 0.0377(11) 0.0047(8) 0.0070(8) 0.0031(8)
C26 0.0537(14) 0.0549(14) 0.0412(12) -0.0085(10) 0.0012(11) -0.0136(11)
C27 0.0779(18) 0.0607(15) 0.0487(14) 0.0117(11) 0.0318(13) 0.0107(13)
C28 0.0382(12) 0.0483(12) 0.0480(13) -0.0067(10) 0.0098(10) -0.0102(9)

loop_
_atom_type_symbol
_atom_type_description
_atom_type_scat_dispersion_real
_atom_type_scat_dispersion_imag
_atom_type_scat_source
C C 0.0033 0.0016 'International Tables Vol C Tables 4.2.6.8 and 6.1.1.4'
H H 0.0000 0.0000 'International Tables Vol C Tables 4.2.6.8 and 6.1.1.4'
B B 0.0013 0.0007 'International Tables Vol C Tables 4.2.6.8 and 6.1.1.4'
N N 0.0061 0.0033 'International Tables Vol C Tables 4.2.6.8 and 6.1.1.4'

loop_
_geom_angle_atom_site_label_1
_geom_angle_atom_site_label_2
_geom_angle_atom_site_label_3
_geom_angle
C1 B1 C11 124.92(17)
C1 B1 N1 95.37(14)
C11 B1 N1 103.25(15)
C1 B1 C20 100.84(15)
C11 B1 C20 113.88(15)
N1 B1 C20 118.33(16)
C7 N1 C8 120.45(17)
C7 N1 B1 111.66(17)
C8 N1 B1 126.61(15)
C2 C1 C6 116.25(19)
C2 C1 B1 133.68(19)
C6 C1 B1 109.39(18)
C3 C2 C1 120.8(2)
C4 C3 C2 121.6(2)
C5 C4 C3 119.8(2)
C4 C5 C6 118.5(2)
C5 C6 C1 123.0(2)
C5 C6 C7 127.3(2)
C1 C6 C7 109.73(17)
N1 C7 C6 113.53(18)
N1 C8 C9 113.00(19)
N1 C8 C10 110.64(19)
C9 C8 C10 110.3(2)
C12 C11 C16 116.30(17)
C12 C11 B1 122.48(17)
C16 C11 B1 121.21(17)
C13 C12 C11 121.40(19)
C13 C12 C17 116.47(19)
C11 C12 C17 122.12(17)
C12 C13 C14 122.1(2)
C15 C14 C13 116.87(19)
C15 C14 C18 121.6(2)
C13 C14 C18 121.5(2)
C14 C15 C16 122.7(2)
C15 C16 C11 120.44(19)
C15 C16 C19 115.08(18)
C11 C16 C19 124.48(18)
C25 C20 C21 115.95(17)
C25 C20 B1 125.92(17)
C21 C20 B1 117.84(16)
C22 C21 C20 120.50(19)
C22 C21 C26 115.72(19)
C20 C21 C26 123.76(18)
C23 C22 C21 123.0(2)
C24 C23 C22 116.50(18)
C24 C23 C27 121.2(2)
C22 C23 C27 122.3(2)
C23 C24 C25 122.77(19)
C24 C25 C20 121.10(19)
C24 C25 C28 116.00(18)
C20 C25 C28 122.90(17)

loop_
_geom_bond_atom_site_label_1
_geom_bond_atom_site_label_2
_geom_bond_distance
B1 C1 1.629(3)
B1 C11 1.636(3)
B1 N1 1.651(3)
B1 C20 1.658(3)
N1 C7 1.291(2)
N1 C8 1.488(3)
C1 C2 1.393(3)
C1 C6 1.409(3)
C2 C3 1.386(3)
C3 C4 1.382(4)
C4 C5 1.369(4)
C5 C6 1.401(3)
C6 C7 1.427(3)
C8 C9 1.510(3)
C8 C10 1.511(3)
C11 C12 1.412(3)
C11 C16 1.416(3)
C12 C13 1.382(3)
C12 C17 1.517(3)
C13 C14 1.390(3)
C14 C15 1.379(3)
C14 C18 1.507(3)
C15 C16 1.395(3)
C16 C19 1.516(3)
C20 C25 1.414(3)
C20 C21 1.419(3)
C21 C22 1.396(3)
C21 C26 1.514(3)
C22 C23 1.381(3)
C23 C24 1.376(3)
C23 C27 1.507(3)
C24 C25 1.394(3)
C25 C28 1.506(3)

loop_
_platon_squeeze_void_nr
_platon_squeeze_void_average_x
_platon_squeeze_void_average_y
_platon_squeeze_void_average_z
_platon_squeeze_void_volume
_platon_squeeze_void_count_electrons
_platon_squeeze_void_content
1 -0.002 0.000 0.500 281 28 ' '
2 -0.036 0.500 0.000 281 28 ' '
